data_7017154
loop_
_publ_author_name
'Constable, Edwin C.'
'Zhang, Guoqi'
'Housecroft, Catherine E.'
'Zampese, Jennifer A.'

_publ_section_title
;
 9-Anthracenyl-substitued pyridyl enones revisited: photoisomerism in
 ligands and silver(i) complexes.
;
_journal_issue 45
_journal_name_full 'Dalton transactions (Cambridge, England : 2003)'
_journal_page_first 12146
_journal_page_last 12152
_journal_paper_doi 10.1039/c1dt10618j
_journal_volume 40
_journal_year 2011
_chemical_formula_moiety 'C22 H15 N O'
_chemical_formula_sum 'C22 H15 N O'
_chemical_formula_weight 309.35
_chemical_name_systematic
;
?
;
_space_group_IT_number 2
_symmetry_cell_setting triclinic
_symmetry_space_group_name_Hall '-P 1'
_symmetry_space_group_name_H-M 'P -1'
_atom_sites_solution_hydrogens geom
_atom_sites_solution_primary direct
_atom_sites_solution_secondary difmap
_audit_creation_method SHELXL-97
_cell_angle_alpha 64.884(11)
_cell_angle_beta 77.234(12)
_cell_angle_gamma 70.989(12)
_cell_formula_units_Z 4
_cell_length_a 10.5404(16)
_cell_length_b 12.2631(19)
_cell_length_c 14.022(2)
_cell_measurement_reflns_used 5403
_cell_measurement_temperature 173(2)
_cell_measurement_theta_max 61.06
_cell_measurement_theta_min 6.02
_cell_volume 1544.3(4)
_computing_cell_refinement 'Stoe IPDS'
_computing_data_collection 'Stoe IPDS'
_computing_data_reduction 'Stoe IPDS'
_computing_molecular_graphics 'Bruker SHELXTL'
_computing_publication_material 'Bruker SHELXTL'
_computing_structure_refinement 'SHELXL-97 (Sheldrick, 1997)'
_computing_structure_solution 'SHELXS-97 (Sheldrick, 1990)'
_diffrn_ambient_temperature 173(2)
_diffrn_measured_fraction_theta_full 0.994
_diffrn_measured_fraction_theta_max 0.994
_diffrn_measurement_device_type 'Stoe IPDS'
_diffrn_measurement_method '\w scans'
_diffrn_radiation_monochromator graphite
_diffrn_radiation_source 'fine-focus sealed tube'
_diffrn_radiation_type MoK\a
_diffrn_radiation_wavelength 0.71073
_diffrn_reflns_av_R_equivalents 0.0387
_diffrn_reflns_av_sigmaI/netI 0.0196
_diffrn_reflns_limit_h_max 13
_diffrn_reflns_limit_h_min -13
_diffrn_reflns_limit_k_max 14
_diffrn_reflns_limit_k_min -15
_diffrn_reflns_limit_l_max 17
_diffrn_reflns_limit_l_min -17
_diffrn_reflns_number 35812
_diffrn_reflns_theta_full 27.00
_diffrn_reflns_theta_max 27.00
_diffrn_reflns_theta_min 2.48
_exptl_absorpt_coefficient_mu 0.081
_exptl_absorpt_correction_T_max 0.9839
_exptl_absorpt_correction_T_min 0.9681
_exptl_absorpt_correction_type multi-scan
_exptl_absorpt_process_details '(Blessing 1951)'
_exptl_crystal_colour yellow
_exptl_crystal_density_diffrn 1.331
_exptl_crystal_density_method 'not measured'
_exptl_crystal_description block
_exptl_crystal_F_000 648
_exptl_crystal_size_max 0.40
_exptl_crystal_size_mid 0.25
_exptl_crystal_size_min 0.20
_refine_diff_density_max 0.281
_refine_diff_density_min -0.167
_refine_diff_density_rms 0.036
_refine_ls_extinction_method none
_refine_ls_goodness_of_fit_ref 1.059
_refine_ls_hydrogen_treatment constr
_refine_ls_matrix_type full
_refine_ls_number_parameters 433
_refine_ls_number_reflns 6696
_refine_ls_number_restraints 0
_refine_ls_restrained_S_all 1.059
_refine_ls_R_factor_all 0.0436
_refine_ls_R_factor_gt 0.0398
_refine_ls_shift/su_max 0.001
_refine_ls_shift/su_mean 0.000
_refine_ls_structure_factor_coef Fsqd
_refine_ls_weighting_details 'calc w=1/[\s^2^(Fo^2^)+(0.0523P)^2^+0.4624P] where P=(Fo^2^+2Fc^2^)/3'
_refine_ls_weighting_scheme calc
_refine_ls_wR_factor_gt 0.1039
_refine_ls_wR_factor_ref 0.1066
_reflns_number_gt 6154
_reflns_number_total 6696
_reflns_threshold_expression >2sigma(I)
_cod_data_source_file c1dt10618j.txt
_cod_data_source_block gq219
_cod_depositor_comments
;
The following automatic conversions were performed:

'_symmetry_cell_setting' value 'Triclinic' changed to 'triclinic'
according to /home/saulius/struct/CIF-dictionaries/cif_core.dic
dictionary named 'cif_core.dic' version 2.4.1 from 2010-06-29.

Automatic conversion script
Id: cif_fix_values 1715 2011-07-08 13:25:40Z adriana 
;
_cod_original_sg_symbol_Hall -P1
_cod_original_sg_symbol_H-M P-1
_cod_database_code 7017154

loop_
_symmetry_equiv_pos_as_xyz
'x, y, z'
'-x, -y, -z'

loop_
_atom_site_label
_atom_site_type_symbol
_atom_site_fract_x
_atom_site_fract_y
_atom_site_fract_z
_atom_site_U_iso_or_equiv
_atom_site_adp_type
_atom_site_occupancy
_atom_site_symmetry_multiplicity
_atom_site_calc_flag
_atom_site_refinement_flags
O1A O 0.41651(10) 0.83401(9) 0.34729(8) 0.0410(2) Uani 1 1 d .
N1A N 0.77113(10) 0.43896(9) 0.49139(8) 0.0278(2) Uani 1 1 d .
C1A C 0.11609(10) 0.76140(10) 0.15097(9) 0.0229(2) Uani 1 1 d .
C2A C 0.08677(12) 0.68329(11) 0.25853(9) 0.0290(2) Uani 1 1 d .
H2AA H 0.1317 0.6783 0.3125 0.035 Uiso 1 1 calc R
C3A C -0.00456(13) 0.61619(12) 0.28431(11) 0.0362(3) Uani 1 1 d .
H3AA H -0.0217 0.5641 0.3561 0.043 Uiso 1 1 calc R
C4A C -0.07478(13) 0.62255(13) 0.20606(12) 0.0377(3) Uani 1 1 d .
H4AA H -0.1364 0.5731 0.2252 0.045 Uiso 1 1 calc R
C5A C -0.05406(12) 0.69898(12) 0.10403(11) 0.0319(3) Uani 1 1 d .
H5AA H -0.1034 0.7044 0.0524 0.038 Uiso 1 1 calc R
C6A C 0.04064(11) 0.77145(10) 0.07273(9) 0.0243(2) Uani 1 1 d .
C7A C 0.06039(11) 0.85140(10) -0.03208(9) 0.0250(2) Uani 1 1 d .
H7AA H 0.0093 0.8578 -0.0831 0.030 Uiso 1 1 calc R
C8A C 0.15287(11) 0.92196(10) -0.06396(9) 0.0228(2) Uani 1 1 d .
C9A C 0.17372(13) 1.00311(11) -0.17164(9) 0.0293(2) Uani 1 1 d .
H9AA H 0.1207 1.0117 -0.2223 0.035 Uiso 1 1 calc R
C10A C 0.26730(14) 1.06784(13) -0.20268(10) 0.0367(3) Uani 1 1 d .
H10A H 0.2811 1.1203 -0.2749 0.044 Uiso 1 1 calc R
C11A C 0.34473(14) 1.05734(13) -0.12733(11) 0.0384(3) Uani 1 1 d .
H11A H 0.4104 1.1032 -0.1496 0.046 Uiso 1 1 calc R
C12A C 0.32706(12) 0.98278(12) -0.02357(10) 0.0309(3) Uani 1 1 d .
H12A H 0.3801 0.9779 0.0255 0.037 Uiso 1 1 calc R
C13A C 0.23035(11) 0.91196(10) 0.01276(9) 0.0223(2) Uani 1 1 d .
C14A C 0.21194(10) 0.83095(10) 0.11942(8) 0.0217(2) Uani 1 1 d .
C15A C 0.29318(11) 0.82466(10) 0.19519(9) 0.0238(2) Uani 1 1 d .
H15A H 0.2937 0.9024 0.1943 0.029 Uiso 1 1 calc R
C16A C 0.36638(11) 0.72281(10) 0.26515(8) 0.0230(2) Uani 1 1 d .
H16A H 0.3690 0.6421 0.2709 0.028 Uiso 1 1 calc R
C17A C 0.44339(11) 0.73709(10) 0.33357(9) 0.0243(2) Uani 1 1 d .
C18A C 0.72721(11) 0.54674(11) 0.50535(9) 0.0281(2) Uani 1 1 d .
H18A H 0.7697 0.5567 0.5531 0.034 Uiso 1 1 calc R
C19A C 0.62359(11) 0.64459(11) 0.45445(9) 0.0251(2) Uani 1 1 d .
H19A H 0.5973 0.7200 0.4662 0.030 Uiso 1 1 calc R
C20A C 0.55840(10) 0.63106(10) 0.38577(8) 0.0207(2) Uani 1 1 d .
C21A C 0.60353(11) 0.52011(11) 0.36956(9) 0.0240(2) Uani 1 1 d .
H21A H 0.5627 0.5073 0.3226 0.029 Uiso 1 1 calc R
C22A C 0.70997(11) 0.42811(11) 0.42371(9) 0.0268(2) Uani 1 1 d .
H22A H 0.7410 0.3527 0.4116 0.032 Uiso 1 1 calc R
O1B O 0.41854(8) 0.41131(8) 0.27878(6) 0.02663(18) Uani 1 1 d .
N1B N 0.30809(10) 0.44334(10) -0.06189(8) 0.0309(2) Uani 1 1 d .
C1B C 0.91411(10) 0.16405(10) 0.29923(8) 0.0193(2) Uani 1 1 d .
C2B C 0.91517(11) 0.28836(10) 0.22759(8) 0.0218(2) Uani 1 1 d .
H2BA H 0.8331 0.3525 0.2177 0.026 Uiso 1 1 calc R
C3B C 1.03179(11) 0.31638(11) 0.17331(9) 0.0260(2) Uani 1 1 d .
H3BA H 1.0301 0.3996 0.1256 0.031 Uiso 1 1 calc R
C4B C 1.15603(11) 0.22290(12) 0.18698(9) 0.0277(2) Uani 1 1 d .
H4BA H 1.2363 0.2433 0.1470 0.033 Uiso 1 1 calc R
C5B C 1.16059(11) 0.10445(11) 0.25695(9) 0.0252(2) Uani 1 1 d .
H5BA H 1.2448 0.0433 0.2673 0.030 Uiso 1 1 calc R
C6B C 1.04073(10) 0.07042(10) 0.31518(8) 0.0209(2) Uani 1 1 d .
C7B C 1.04467(11) -0.05135(10) 0.38611(9) 0.0230(2) Uani 1 1 d .
H7BA H 1.1283 -0.1134 0.3938 0.028 Uiso 1 1 calc R
C8B C 0.92899(11) -0.08423(10) 0.44591(8) 0.0215(2) Uani 1 1 d .
C9B C 0.93346(12) -0.20899(10) 0.51943(9) 0.0265(2) Uani 1 1 d .
H9BA H 1.0165 -0.2717 0.5262 0.032 Uiso 1 1 calc R
C10B C 0.82096(13) -0.23894(11) 0.57954(10) 0.0294(2) Uani 1 1 d .
H10B H 0.8256 -0.3220 0.6289 0.035 Uiso 1 1 calc R
C11B C 0.69607(12) -0.14636(11) 0.56892(10) 0.0304(3) Uani 1 1 d .
H11B H 0.6179 -0.1679 0.6123 0.036 Uiso 1 1 calc R
C12B C 0.68635(11) -0.02735(11) 0.49771(9) 0.0262(2) Uani 1 1 d .
H12B H 0.6012 0.0324 0.4907 0.031 Uiso 1 1 calc R
C13B C 0.80235(10) 0.00890(10) 0.43340(8) 0.0203(2) Uani 1 1 d .
C14B C 0.79534(10) 0.13060(10) 0.35685(8) 0.0194(2) Uani 1 1 d .
C15B C 0.66209(10) 0.21901(9) 0.33350(8) 0.0199(2) Uani 1 1 d .
H15B H 0.6023 0.2352 0.3903 0.024 Uiso 1 1 calc R
C16B C 0.62088(10) 0.27758(10) 0.23663(8) 0.0214(2) Uani 1 1 d .
H16B H 0.6805 0.2641 0.1787 0.026 Uiso 1 1 calc R
C17B C 0.48458(10) 0.36302(9) 0.21717(8) 0.0192(2) Uani 1 1 d .
C18B C 0.25513(11) 0.50743(11) 0.00047(9) 0.0274(2) Uani 1 1 d .
H18B H 0.1755 0.5734 -0.0183 0.033 Uiso 1 1 calc R
C19B C 0.30889(11) 0.48393(10) 0.09085(9) 0.0230(2) Uani 1 1 d .
H19B H 0.2663 0.5318 0.1330 0.028 Uiso 1 1 calc R
C20B C 0.42671(10) 0.38864(9) 0.11897(8) 0.0195(2) Uani 1 1 d .
C21B C 0.48268(11) 0.32033(11) 0.05538(9) 0.0251(2) Uani 1 1 d .
H21B H 0.5625 0.2541 0.0720 0.030 Uiso 1 1 calc R
C22B C 0.41962(12) 0.35070(12) -0.03293(10) 0.0302(3) Uani 1 1 d .
H22B H 0.4581 0.3027 -0.0755 0.036 Uiso 1 1 calc R

loop_
_atom_site_aniso_label
_atom_site_aniso_U_11
_atom_site_aniso_U_22
_atom_site_aniso_U_33
_atom_site_aniso_U_23
_atom_site_aniso_U_13
_atom_site_aniso_U_12
O1A 0.0477(5) 0.0304(5) 0.0501(6) -0.0229(4) -0.0274(5) 0.0082(4)
N1A 0.0232(5) 0.0304(5) 0.0284(5) -0.0121(4) -0.0071(4) -0.0008(4)
C1A 0.0198(5) 0.0208(5) 0.0246(5) -0.0100(4) -0.0025(4) 0.0011(4)
C2A 0.0240(5) 0.0288(6) 0.0261(6) -0.0069(5) -0.0021(4) -0.0018(4)
C3A 0.0291(6) 0.0333(7) 0.0341(6) -0.0054(5) 0.0034(5) -0.0071(5)
C4A 0.0285(6) 0.0342(7) 0.0494(8) -0.0151(6) 0.0031(5) -0.0125(5)
C5A 0.0254(6) 0.0330(6) 0.0419(7) -0.0193(5) -0.0030(5) -0.0067(5)
C6A 0.0209(5) 0.0230(5) 0.0298(6) -0.0141(4) -0.0028(4) -0.0012(4)
C7A 0.0249(5) 0.0264(5) 0.0265(5) -0.0149(5) -0.0072(4) -0.0008(4)
C8A 0.0239(5) 0.0209(5) 0.0226(5) -0.0112(4) -0.0045(4) 0.0009(4)
C9A 0.0366(6) 0.0282(6) 0.0221(5) -0.0110(5) -0.0067(5) -0.0028(5)
C10A 0.0474(8) 0.0335(7) 0.0228(6) -0.0045(5) -0.0014(5) -0.0126(6)
C11A 0.0403(7) 0.0386(7) 0.0347(7) -0.0063(6) -0.0028(5) -0.0194(6)
C12A 0.0308(6) 0.0321(6) 0.0301(6) -0.0083(5) -0.0077(5) -0.0102(5)
C13A 0.0215(5) 0.0206(5) 0.0239(5) -0.0100(4) -0.0044(4) -0.0006(4)
C14A 0.0204(5) 0.0200(5) 0.0226(5) -0.0095(4) -0.0052(4) 0.0012(4)
C15A 0.0241(5) 0.0238(5) 0.0236(5) -0.0108(4) -0.0042(4) -0.0026(4)
C16A 0.0211(5) 0.0242(5) 0.0227(5) -0.0095(4) -0.0032(4) -0.0032(4)
C17A 0.0243(5) 0.0242(5) 0.0227(5) -0.0092(4) -0.0049(4) -0.0020(4)
C18A 0.0253(5) 0.0347(6) 0.0278(6) -0.0155(5) -0.0082(4) -0.0035(5)
C19A 0.0242(5) 0.0274(6) 0.0260(5) -0.0136(4) -0.0037(4) -0.0043(4)
C20A 0.0182(5) 0.0238(5) 0.0178(5) -0.0066(4) -0.0011(4) -0.0050(4)
C21A 0.0228(5) 0.0272(5) 0.0241(5) -0.0117(4) -0.0059(4) -0.0040(4)
C22A 0.0255(5) 0.0257(5) 0.0301(6) -0.0134(5) -0.0070(4) -0.0013(4)
O1B 0.0232(4) 0.0280(4) 0.0271(4) -0.0134(3) -0.0051(3) 0.0010(3)
N1B 0.0289(5) 0.0372(6) 0.0253(5) -0.0097(4) -0.0068(4) -0.0074(4)
C1B 0.0186(5) 0.0219(5) 0.0196(5) -0.0102(4) -0.0050(4) -0.0031(4)
C2B 0.0207(5) 0.0226(5) 0.0228(5) -0.0089(4) -0.0055(4) -0.0039(4)
C3B 0.0264(5) 0.0269(6) 0.0262(5) -0.0088(4) -0.0032(4) -0.0101(4)
C4B 0.0203(5) 0.0368(6) 0.0313(6) -0.0164(5) 0.0004(4) -0.0115(5)
C5B 0.0169(5) 0.0324(6) 0.0314(6) -0.0190(5) -0.0043(4) -0.0024(4)
C6B 0.0186(5) 0.0253(5) 0.0222(5) -0.0131(4) -0.0051(4) -0.0026(4)
C7B 0.0196(5) 0.0242(5) 0.0259(5) -0.0130(4) -0.0082(4) 0.0019(4)
C8B 0.0238(5) 0.0200(5) 0.0223(5) -0.0099(4) -0.0089(4) -0.0011(4)
C9B 0.0306(6) 0.0197(5) 0.0289(6) -0.0092(4) -0.0121(4) -0.0003(4)
C10B 0.0393(6) 0.0196(5) 0.0290(6) -0.0040(4) -0.0126(5) -0.0083(5)
C11B 0.0296(6) 0.0296(6) 0.0302(6) -0.0048(5) -0.0060(5) -0.0125(5)
C12B 0.0219(5) 0.0251(5) 0.0281(6) -0.0055(4) -0.0067(4) -0.0055(4)
C13B 0.0205(5) 0.0211(5) 0.0205(5) -0.0082(4) -0.0066(4) -0.0036(4)
C14B 0.0185(5) 0.0206(5) 0.0202(5) -0.0092(4) -0.0053(4) -0.0022(4)
C15B 0.0171(5) 0.0182(5) 0.0235(5) -0.0077(4) -0.0018(4) -0.0042(4)
C16B 0.0163(5) 0.0223(5) 0.0239(5) -0.0084(4) -0.0033(4) -0.0027(4)
C17B 0.0171(5) 0.0169(5) 0.0214(5) -0.0048(4) -0.0025(4) -0.0046(4)
C18B 0.0224(5) 0.0268(6) 0.0272(5) -0.0057(4) -0.0072(4) -0.0026(4)
C19B 0.0194(5) 0.0215(5) 0.0252(5) -0.0078(4) -0.0038(4) -0.0022(4)
C20B 0.0162(4) 0.0193(5) 0.0208(5) -0.0047(4) -0.0017(4) -0.0059(4)
C21B 0.0183(5) 0.0272(5) 0.0283(5) -0.0123(4) -0.0021(4) -0.0017(4)
C22B 0.0275(6) 0.0375(6) 0.0279(6) -0.0176(5) -0.0013(4) -0.0055(5)

loop_
_atom_type_symbol
_atom_type_description
_atom_type_scat_dispersion_real
_atom_type_scat_dispersion_imag
_atom_type_scat_source
C C 0.0033 0.0016 'International Tables Vol C Tables 4.2.6.8 and 6.1.1.4'
H H 0.0000 0.0000 'International Tables Vol C Tables 4.2.6.8 and 6.1.1.4'
N N 0.0061 0.0033 'International Tables Vol C Tables 4.2.6.8 and 6.1.1.4'
O O 0.0106 0.0060 'International Tables Vol C Tables 4.2.6.8 and 6.1.1.4'

loop_
_geom_angle_atom_site_label_1
_geom_angle_atom_site_label_2
_geom_angle_atom_site_label_3
_geom_angle
C22A N1A C18A 116.63(10)
C14A C1A C2A 123.20(11)
C14A C1A C6A 119.01(10)
C2A C1A C6A 117.76(10)
C3A C2A C1A 120.79(12)
C3A C2A H2AA 119.6
C1A C2A H2AA 119.6
C2A C3A C4A 121.15(12)
C2A C3A H3AA 119.4
C4A C3A H3AA 119.4
C5A C4A C3A 120.00(12)
C5A C4A H4AA 120.0
C3A C4A H4AA 120.0
C4A C5A C6A 121.09(12)
C4A C5A H5AA 119.5
C6A C5A H5AA 119.5
C7A C6A C5A 120.99(11)
C7A C6A C1A 119.91(10)
C5A C6A C1A 119.10(11)
C8A C7A C6A 121.68(10)
C8A C7A H7AA 119.2
C6A C7A H7AA 119.2
C7A C8A C9A 121.57(10)
C7A C8A C13A 119.20(10)
C9A C8A C13A 119.22(11)
C10A C9A C8A 121.20(11)
C10A C9A H9AA 119.4
C8A C9A H9AA 119.4
C9A C10A C11A 119.70(12)
C9A C10A H10A 120.2
C11A C10A H10A 120.2
C12A C11A C10A 121.25(12)
C12A C11A H11A 119.4
C10A C11A H11A 119.4
C11A C12A C13A 121.08(12)
C11A C12A H12A 119.5
C13A C12A H12A 119.5
C14A C13A C12A 122.56(10)
C14A C13A C8A 119.88(10)
C12A C13A C8A 117.53(10)
C1A C14A C13A 120.29(10)
C1A C14A C15A 121.91(10)
C13A C14A C15A 117.79(10)
C16A C15A C14A 127.82(11)
C16A C15A H15A 116.1
C14A C15A H15A 116.1
C15A C16A C17A 119.27(10)
C15A C16A H16A 120.4
C17A C16A H16A 120.4
O1A C17A C16A 121.23(10)
O1A C17A C20A 119.16(10)
C16A C17A C20A 119.60(10)
N1A C18A C19A 123.83(10)
N1A C18A H18A 118.1
C19A C18A H18A 118.1
C18A C19A C20A 119.00(10)
C18A C19A H19A 120.5
C20A C19A H19A 120.5
C21A C20A C19A 117.93(10)
C21A C20A C17A 123.86(10)
C19A C20A C17A 118.21(10)
C20A C21A C22A 118.44(10)
C20A C21A H21A 120.8
C22A C21A H21A 120.8
N1A C22A C21A 124.14(11)
N1A C22A H22A 117.9
C21A C22A H22A 117.9
C18B N1B C22B 116.53(10)
C14B C1B C2B 122.94(9)
C14B C1B C6B 119.05(10)
C2B C1B C6B 117.99(9)
C3B C2B C1B 121.01(10)
C3B C2B H2BA 119.5
C1B C2B H2BA 119.5
C2B C3B C4B 120.80(11)
C2B C3B H3BA 119.6
C4B C3B H3BA 119.6
C5B C4B C3B 120.23(10)
C5B C4B H4BA 119.9
C3B C4B H4BA 119.9
C4B C5B C6B 120.95(10)
C4B C5B H5BA 119.5
C6B C5B H5BA 119.5
C7B C6B C5B 121.17(10)
C7B C6B C1B 119.88(10)
C5B C6B C1B 118.95(10)
C8B C7B C6B 121.49(10)
C8B C7B H7BA 119.3
C6B C7B H7BA 119.3
C7B C8B C9B 121.41(10)
C7B C8B C13B 119.37(10)
C9B C8B C13B 119.23(10)
C10B C9B C8B 120.84(11)
C10B C9B H9BA 119.6
C8B C9B H9BA 119.6
C9B C10B C11B 120.03(11)
C9B C10B H10B 120.0
C11B C10B H10B 120.0
C12B C11B C10B 121.12(11)
C12B C11B H11B 119.4
C10B C11B H11B 119.4
C11B C12B C13B 120.86(11)
C11B C12B H12B 119.6
C13B C12B H12B 119.6
C14B C13B C12B 122.35(10)
C14B C13B C8B 119.73(10)
C12B C13B C8B 117.88(10)
C13B C14B C1B 120.25(9)
C13B C14B C15B 118.86(9)
C1B C14B C15B 120.77(9)
C16B C15B C14B 123.38(10)
C16B C15B H15B 118.3
C14B C15B H15B 118.3
C15B C16B C17B 121.59(10)
C15B C16B H16B 119.2
C17B C16B H16B 119.2
O1B C17B C16B 121.98(10)
O1B C17B C20B 119.69(9)
C16B C17B C20B 118.32(9)
N1B C18B C19B 124.06(10)
N1B C18B H18B 118.0
C19B C18B H18B 118.0
C18B C19B C20B 118.79(10)
C18B C19B H19B 120.6
C20B C19B H19B 120.6
C21B C20B C19B 117.92(10)
C21B C20B C17B 123.35(9)
C19B C20B C17B 118.71(9)
C20B C21B C22B 118.61(10)
C20B C21B H21B 120.7
C22B C21B H21B 120.7
N1B C22B C21B 124.07(11)
N1B C22B H22B 118.0
C21B C22B H22B 118.0

loop_
_geom_bond_atom_site_label_1
_geom_bond_atom_site_label_2
_geom_bond_distance
O1A C17A 1.2167(14)
N1A C22A 1.3294(15)
N1A C18A 1.3343(16)
C1A C14A 1.4098(16)
C1A C2A 1.4311(16)
C1A C6A 1.4347(16)
C2A C3A 1.3581(18)
C2A H2AA 0.9500
C3A C4A 1.417(2)
C3A H3AA 0.9500
C4A C5A 1.3527(19)
C4A H4AA 0.9500
C5A C6A 1.4255(16)
C5A H5AA 0.9500
C6A C7A 1.3925(16)
C7A C8A 1.3883(16)
C7A H7AA 0.9500
C8A C9A 1.4278(16)
C8A C13A 1.4318(15)
C9A C10A 1.3489(19)
C9A H9AA 0.9500
C10A C11A 1.413(2)
C10A H10A 0.9500
C11A C12A 1.3599(18)
C11A H11A 0.9500
C12A C13A 1.4227(16)
C12A H12A 0.9500
C13A C14A 1.4134(15)
C14A C15A 1.4687(15)
C15A C16A 1.3357(15)
C15A H15A 0.9500
C16A C17A 1.4797(15)
C16A H16A 0.9500
C17A C20A 1.5011(15)
C18A C19A 1.3806(16)
C18A H18A 0.9500
C19A C20A 1.3890(15)
C19A H19A 0.9500
C20A C21A 1.3865(15)
C21A C22A 1.3902(15)
C21A H21A 0.9500
C22A H22A 0.9500
O1B C17B 1.2173(13)
N1B C18B 1.3325(16)
N1B C22B 1.3367(16)
C1B C14B 1.4123(14)
C1B C2B 1.4280(15)
C1B C6B 1.4371(14)
C2B C3B 1.3594(15)
C2B H2BA 0.9500
C3B C4B 1.4185(16)
C3B H3BA 0.9500
C4B C5B 1.3567(17)
C4B H4BA 0.9500
C5B C6B 1.4266(15)
C5B H5BA 0.9500
C6B C7B 1.3921(16)
C7B C8B 1.3906(16)
C7B H7BA 0.9500
C8B C9B 1.4287(15)
C8B C13B 1.4342(14)
C9B C10B 1.3529(18)
C9B H9BA 0.9500
C10B C11B 1.4190(17)
C10B H10B 0.9500
C11B C12B 1.3595(16)
C11B H11B 0.9500
C12B C13B 1.4255(15)
C12B H12B 0.9500
C13B C14B 1.4100(15)
C14B C15B 1.4714(14)
C15B C16B 1.3337(15)
C15B H15B 0.9500
C16B C17B 1.4786(14)
C16B H16B 0.9500
C17B C20B 1.4986(14)
C18B C19B 1.3825(16)
C18B H18B 0.9500
C19B C20B 1.3940(14)
C19B H19B 0.9500
C20B C21B 1.3872(15)
C21B C22B 1.3873(16)
C21B H21B 0.9500
C22B H22B 0.9500
